data_7060874
loop_
_publ_author_name
'An, Shuyi'
'Guo, Zhifen'
'Liu, Xin'
'Che, Yan'
'Xing, Hongzhu'
'Chen, Peng'

_publ_section_title
;
 Visible-light-responsive lanthanide coordination polymers for highly
 efficient photocatalytic aerobic oxidation of amines and thiols
;
_journal_issue 35
_journal_name_full 'New Journal of Chemistry'
_journal_page_first 15767
_journal_page_last 15775
_journal_paper_doi 10.1039/D1NJ02416G
_journal_volume 45
_journal_year 2021
_chemical_formula_sum 'C36 H24 Ho N O7'
_chemical_formula_weight 747.49
_space_group_crystal_system monoclinic
_space_group_IT_number 14
_space_group_name_Hall '-P 2ybc'
_space_group_name_H-M_alt 'P 1 21/c 1'
_atom_sites_solution_hydrogens geom
_audit_creation_method SHELXL-2018/3
_audit_update_record
;
2021-07-29 deposited with the CCDC.	2021-07-30 downloaded from the CCDC.
;
_cell_angle_alpha 90
_cell_angle_beta 109.625(3)
_cell_angle_gamma 90
_cell_formula_units_Z 4
_cell_length_a 21.6856(5)
_cell_length_b 7.62484(19)
_cell_length_c 19.0898(5)
_cell_measurement_reflns_used 4890
_cell_measurement_temperature 293(2)
_cell_measurement_theta_max 28.7500
_cell_measurement_theta_min 3.5050
_cell_volume 2973.13(14)
_computing_cell_refinement 'CrysAlisPro 1.171.41.112a (Rigaku OD, 2021)'
_computing_data_collection 'CrysAlisPro 1.171.41.112a (Rigaku OD, 2021)'
_computing_data_reduction 'CrysAlisPro 1.171.41.112a (Rigaku OD, 2021)'
_computing_molecular_graphics 'Bruker SHELXTL'
_computing_publication_material 'Bruker SHELXTL'
_computing_structure_refinement 'SHELXL-2018/3 (Sheldrick, 2018)'
_computing_structure_solution 'SHELXL-2018/3 (Sheldrick, 2018)'
_diffrn_ambient_temperature 293(2)
_diffrn_measured_fraction_theta_full 0.998
_diffrn_measured_fraction_theta_max 0.988
_diffrn_measurement_device_type 'Xcalibur, Eos'
_diffrn_radiation_type MoK\a
_diffrn_radiation_wavelength 0.71073
_diffrn_reflns_av_R_equivalents 0.0396
_diffrn_reflns_av_unetI/netI 0.0582
_diffrn_reflns_Laue_measured_fraction_full 0.998
_diffrn_reflns_Laue_measured_fraction_max 0.988
_diffrn_reflns_limit_h_max 20
_diffrn_reflns_limit_h_min -27
_diffrn_reflns_limit_k_max 9
_diffrn_reflns_limit_k_min -6
_diffrn_reflns_limit_l_max 24
_diffrn_reflns_limit_l_min -23
_diffrn_reflns_number 14698
_diffrn_reflns_point_group_measured_fraction_full 0.998
_diffrn_reflns_point_group_measured_fraction_max 0.988
_diffrn_reflns_theta_full 25.242
_diffrn_reflns_theta_max 27.000
_diffrn_reflns_theta_min 2.942
_exptl_absorpt_coefficient_mu 2.697
_exptl_absorpt_correction_T_max 0.842
_exptl_absorpt_correction_T_min 0.646
_exptl_absorpt_correction_type analytical
_exptl_absorpt_process_details
;
CrysAlisPro 1.171.41.112a (Rigaku Oxford Diffraction, 2021)
Analytical numeric absorption correction using a multifaceted crystal
model based on expressions derived by R.C. Clark & J.S. Reid.
(Clark, R. C. & Reid, J. S. (1995). Acta Cryst. A51, 887-897)
Empirical absorption correction using spherical harmonics,
implemented in SCALE3 ABSPACK scaling algorithm.
;
_exptl_crystal_colour yellow
_exptl_crystal_density_diffrn 1.670
_exptl_crystal_description block
_exptl_crystal_F_000 1480
_exptl_crystal_size_max 0.230
_exptl_crystal_size_mid 0.160
_exptl_crystal_size_min 0.100
_refine_diff_density_max 3.008
_refine_diff_density_min -1.592
_refine_diff_density_rms 0.121
_refine_ls_extinction_method none
_refine_ls_goodness_of_fit_ref 1.075
_refine_ls_hydrogen_treatment constr
_refine_ls_matrix_type full
_refine_ls_number_parameters 456
_refine_ls_number_reflns 6420
_refine_ls_number_restraints 76
_refine_ls_restrained_S_all 1.071
_refine_ls_R_factor_all 0.0625
_refine_ls_R_factor_gt 0.0425
_refine_ls_shift/su_max 0.009
_refine_ls_shift/su_mean 0.000
_refine_ls_structure_factor_coef Fsqd
_refine_ls_weighting_details 'w=1/[\s^2^(Fo^2^)+(0.0182P)^2^+5.3058P] where P=(Fo^2^+2Fc^2^)/3'
_refine_ls_weighting_scheme calc
_refine_ls_wR_factor_gt 0.0758
_refine_ls_wR_factor_ref 0.0835
_reflns_Friedel_coverage 0.000
_reflns_number_gt 5079
_reflns_number_total 6420
_reflns_threshold_expression 'I > 2\s(I)'
_cod_data_source_file d1nj02416g2.cif
_cod_data_source_block Ho
_cod_depositor_comments 'Adding full bibliography for 7060873--7060875.cif.'
_cod_original_cell_volume 2973.12(13)
_cod_original_sg_symbol_H-M 'P 21/c'
_cod_database_code 7060874
_shelx_shelxl_version_number 2018/3
_shelx_space_group_comment
;
The symmetry employed for this shelxl refinement is uniquely defined
by the following loop, which should always be used as a source of
symmetry information in preference to the above space-group names.
They are only intended as comments.
;
_oxdiff_exptl_absorpt_empirical_full_min 0.960
_oxdiff_exptl_absorpt_empirical_full_max 1.056
_oxdiff_exptl_absorpt_empirical_details
;
Empirical correction (ABSPACK) includes:
- Absorption correction using spherical harmonics
- Frame scaling
;

loop_
_space_group_symop_operation_xyz
'x, y, z'
'-x, y+1/2, -z+1/2'
'-x, -y, -z'
'x, -y-1/2, z-1/2'

loop_
_atom_site_label
_atom_site_type_symbol
_atom_site_fract_x
_atom_site_fract_y
_atom_site_fract_z
_atom_site_U_iso_or_equiv
_atom_site_adp_type
_atom_site_occupancy
_atom_site_site_symmetry_order
_atom_site_calc_flag
_atom_site_refinement_flags_posn
_atom_site_refinement_flags_adp
_atom_site_refinement_flags_occupancy
_atom_site_disorder_assembly
_atom_site_disorder_group
Ho1 Ho -0.02464(2) 0.22059(3) 0.03759(2) 0.03245(8) Uani 1 1 d D . . . .
O1 O 0.08760(15) 0.1760(5) 0.0723(2) 0.0524(11) Uani 1 1 d . . . . .
O2 O 0.11844(15) -0.0556(5) 0.02102(19) 0.0426(9) Uani 1 1 d . . . . .
O3 O 0.97432(17) 0.5643(5) 0.8758(2) 0.0527(11) Uani 1 1 d . . . . .
O4 O 0.93165(18) 0.4289(5) 0.95064(19) 0.0518(10) Uani 1 1 d . . . . .
O5 O -0.0221(2) 0.0516(5) 0.1454(2) 0.0598(11) Uani 1 1 d . . . . .
O6 O 0.00444(17) -0.1090(5) 0.0655(2) 0.0488(10) Uani 1 1 d . . . . .
C1 C 0.1290(2) 0.0697(7) 0.0653(3) 0.0368(12) Uani 1 1 d . . . . .
C2 C 0.1981(2) 0.0940(6) 0.1179(3) 0.0308(11) Uani 1 1 d . . . . .
C3 C 0.2509(2) 0.0110(7) 0.1068(3) 0.0364(12) Uani 1 1 d . . . . .
H3 H 0.244670 -0.053935 0.063760 0.044 Uiso 1 1 calc R U . . .
C4 C 0.3127(2) 0.0240(7) 0.1594(3) 0.0378(12) Uani 1 1 d . . . . .
H4 H 0.347945 -0.031635 0.151534 0.045 Uiso 1 1 calc R U . . .
C5 C 0.3223(2) 0.1204(7) 0.2243(3) 0.0369(12) Uani 1 1 d . . . . .
C6 C 0.2697(2) 0.2072(7) 0.2338(3) 0.0448(13) Uani 1 1 d . . . . .
H6 H 0.275754 0.274860 0.276153 0.054 Uiso 1 1 calc R U . . .
C7 C 0.2083(2) 0.1939(7) 0.1809(3) 0.0424(13) Uani 1 1 d . . . . .
H7 H 0.173304 0.253121 0.187794 0.051 Uiso 1 1 calc R U . . .
C8 C 0.3846(2) 0.1292(7) 0.2833(3) 0.0420(13) Uani 1 1 d . . . . .
C9 C 0.4330(2) 0.1459(7) 0.3354(3) 0.0408(13) Uani 1 1 d . . . . .
C10 C 0.4906(2) 0.1679(7) 0.3989(3) 0.0361(12) Uani 1 1 d . . . . .
C11 C 0.4853(2) 0.2273(7) 0.4664(3) 0.0367(11) Uani 1 1 d . . . . .
C12 C 0.4233(3) 0.2636(7) 0.4740(3) 0.0487(14) Uani 1 1 d . . . . .
H12 H 0.385299 0.247696 0.433428 0.058 Uiso 1 1 calc R U . . .
C13 C 0.4187(3) 0.3205(8) 0.5388(4) 0.0614(17) Uani 1 1 d . . . . .
H13 H 0.377811 0.342514 0.542608 0.074 Uiso 1 1 calc R U . . .
C14 C 0.4756(3) 0.3468(9) 0.6008(3) 0.0639(18) Uani 1 1 d . . . . .
H14 H 0.472015 0.386680 0.645292 0.077 Uiso 1 1 calc R U . . .
C15 C 0.5352(3) 0.3146(8) 0.5959(3) 0.0523(15) Uani 1 1 d . . . . .
H15 H 0.572202 0.333335 0.637392 0.063 Uiso 1 1 calc R U . . .
C16 C 0.5427(3) 0.2533(7) 0.5296(3) 0.0396(12) Uani 1 1 d . . . . .
C17 C 0.6046(2) 0.2181(7) 0.5227(3) 0.0393(12) Uani 1 1 d . . . . .
C18 C 0.6100(2) 0.1541(7) 0.4559(3) 0.0363(12) Uani 1 1 d . . . . .
C19 C 0.6715(2) 0.1098(8) 0.4495(3) 0.0480(14) Uani 1 1 d . . . . .
H19 H 0.709547 0.126672 0.489871 0.058 Uiso 1 1 calc R U . . .
C20 C 0.6755(3) 0.0432(8) 0.3852(3) 0.0561(16) Uani 1 1 d . . . . .
H20 H 0.715965 0.009477 0.382692 0.067 Uiso 1 1 calc R U . . .
C21 C 0.6186(3) 0.0248(8) 0.3222(3) 0.0554(16) Uani 1 1 d . . . . .
H21 H 0.621875 -0.015438 0.277535 0.066 Uiso 1 1 calc R U . . .
C22 C 0.5597(3) 0.0656(8) 0.3267(3) 0.0489(14) Uani 1 1 d . . . . .
H22 H 0.522481 0.051009 0.285039 0.059 Uiso 1 1 calc R U . . .
C23 C 0.5528(2) 0.1299(7) 0.3930(3) 0.0366(12) Uani 1 1 d . . . . .
C24 C 0.6632(3) 0.2497(7) 0.5848(3) 0.0469(14) Uani 1 1 d . . . . .
C25 C 0.7118(3) 0.2788(8) 0.6345(3) 0.0464(13) Uani 1 1 d . . . . .
C26 C 0.7696(2) 0.3174(7) 0.6972(3) 0.0376(12) Uani 1 1 d . . . . .
C27 C 0.7676(2) 0.2981(7) 0.7685(3) 0.0417(13) Uani 1 1 d . . . . .
H27 H 0.729854 0.256006 0.775521 0.050 Uiso 1 1 calc R U . . .
C28 C 0.8210(2) 0.3406(7) 0.8290(3) 0.0374(12) Uani 1 1 d . . . . .
H28 H 0.819355 0.324167 0.876576 0.045 Uiso 1 1 calc R U . . .
C29 C 0.8775(2) 0.4078(6) 0.8202(2) 0.0298(11) Uani 1 1 d . . . . .
C30 C 0.8801(2) 0.4204(7) 0.7491(3) 0.0366(12) Uani 1 1 d . . . . .
H30 H 0.918217 0.460502 0.742366 0.044 Uiso 1 1 calc R U . . .
C31 C 0.8275(2) 0.3748(7) 0.6883(3) 0.0412(13) Uani 1 1 d . . . . .
H31 H 0.830537 0.382237 0.640904 0.049 Uiso 1 1 calc R U . . .
C32 C 0.9324(2) 0.4697(7) 0.8861(3) 0.0366(12) Uani 1 1 d . . . . .
C33 C -0.0065(3) -0.0897(9) 0.1254(3) 0.0522(15) Uani 1 1 d . . . . .
H33 H -0.002596 -0.186744 0.156073 0.063 Uiso 1 1 calc R U . . .
N1B N -0.1549(3) 0.5901(8) 0.1058(3) 0.067(2) Uani 0.854(8) 1 d D . P A 1
C34B C -0.1401(3) 0.4722(8) 0.0586(4) 0.0513(18) Uani 0.854(8) 1 d D . P A 1
H34B H -0.158492 0.490977 0.007684 0.062 Uiso 0.854(8) 1 calc R U P A 1
C35B C -0.1242(5) 0.5708(13) 0.1817(4) 0.099(4) Uani 0.854(8) 1 d D U P A 1
H35A H -0.089514 0.486345 0.190863 0.148 Uiso 0.854(8) 1 calc R U P A 1
H35B H -0.155366 0.531228 0.203918 0.148 Uiso 0.854(8) 1 calc R U P A 1
H35C H -0.106315 0.681517 0.202990 0.148 Uiso 0.854(8) 1 calc R U P A 1
C36B C -0.1993(6) 0.7234(12) 0.0759(6) 0.129(5) Uani 0.854(8) 1 d D . P A 1
H36A H -0.178370 0.834826 0.090880 0.194 Uiso 0.854(8) 1 calc R U P A 1
H36B H -0.235725 0.712607 0.093383 0.194 Uiso 0.854(8) 1 calc R U P A 1
H36C H -0.214473 0.715296 0.022588 0.194 Uiso 0.854(8) 1 calc R U P A 1
O7B O -0.1089(9) 0.386(4) 0.0561(9) 0.043(5) Uani 0.146(8) 1 d D U P A 2
N1A N -0.1363(13) 0.550(3) 0.1298(6) 0.055(10) Uani 0.146(8) 1 d D . P A 2
C34A C -0.0985(11) 0.410(3) 0.1218(9) 0.039(6) Uani 0.146(8) 1 d D U P A 2
H34A H -0.070005 0.345051 0.160424 0.047 Uiso 0.146(8) 1 calc R U P A 2
C35A C -0.131(2) 0.607(4) 0.2004(7) 0.073(18) Uani 0.146(8) 1 d D . P A 2
H35D H -0.173704 0.609969 0.205212 0.110 Uiso 0.146(8) 1 calc R U P A 2
H35E H -0.112207 0.722066 0.208443 0.110 Uiso 0.146(8) 1 calc R U P A 2
H35F H -0.103529 0.527539 0.236666 0.110 Uiso 0.146(8) 1 calc R U P A 2
C36A C -0.168(2) 0.647(4) 0.0667(9) 0.087(19) Uani 0.146(8) 1 d D . P A 2
H36D H -0.162223 0.592389 0.024143 0.131 Uiso 0.146(8) 1 calc R U P A 2
H36E H -0.149915 0.763588 0.072366 0.131 Uiso 0.146(8) 1 calc R U P A 2
H36F H -0.213859 0.653944 0.060003 0.131 Uiso 0.146(8) 1 calc R U P A 2
O7A O -0.1046(2) 0.3461(7) 0.0794(3) 0.0466(14) Uani 0.854(8) 1 d D U P A 1

loop_
_atom_site_aniso_label
_atom_site_aniso_U_11
_atom_site_aniso_U_22
_atom_site_aniso_U_33
_atom_site_aniso_U_23
_atom_site_aniso_U_13
_atom_site_aniso_U_12
Ho1 0.01776(11) 0.03988(14) 0.03144(12) -0.01226(12) -0.00268(8) 0.00101(10)
O1 0.0190(16) 0.049(2) 0.073(3) -0.027(2) -0.0057(17) 0.0051(16)
O2 0.0207(16) 0.047(2) 0.049(2) -0.0187(19) -0.0035(16) -0.0017(16)
O3 0.031(2) 0.061(3) 0.063(3) -0.035(2) 0.0119(19) -0.0145(19)
O4 0.052(2) 0.058(3) 0.0299(19) -0.009(2) -0.0062(18) 0.011(2)
O5 0.078(3) 0.056(3) 0.057(3) -0.002(2) 0.039(2) 0.017(2)
O6 0.037(2) 0.064(3) 0.043(2) -0.007(2) 0.0092(17) 0.0125(19)
C1 0.023(2) 0.037(3) 0.042(3) -0.005(3) 0.000(2) -0.005(2)
C2 0.018(2) 0.033(3) 0.032(2) 0.000(2) -0.0045(19) 0.000(2)
C3 0.025(2) 0.045(3) 0.032(3) -0.007(2) 0.000(2) -0.002(2)
C4 0.020(2) 0.046(3) 0.042(3) -0.002(3) 0.003(2) 0.002(2)
C5 0.027(2) 0.042(3) 0.033(3) -0.002(2) -0.001(2) -0.008(2)
C6 0.036(3) 0.051(3) 0.036(3) -0.015(3) -0.003(2) 0.001(3)
C7 0.027(2) 0.046(3) 0.048(3) -0.012(3) 0.004(2) 0.001(2)
C8 0.028(3) 0.049(3) 0.040(3) -0.004(3) -0.001(2) -0.002(2)
C9 0.033(3) 0.045(3) 0.034(3) -0.001(3) -0.002(2) -0.003(2)
C10 0.028(2) 0.037(3) 0.031(3) 0.003(2) -0.007(2) -0.004(2)
C11 0.031(2) 0.037(3) 0.034(3) 0.000(2) 0.001(2) -0.003(2)
C12 0.035(3) 0.055(4) 0.051(3) -0.003(3) 0.008(3) -0.003(3)
C13 0.059(4) 0.061(4) 0.068(4) -0.004(4) 0.028(4) 0.001(3)
C14 0.078(5) 0.068(4) 0.049(4) -0.013(4) 0.027(4) -0.004(4)
C15 0.060(4) 0.056(4) 0.032(3) -0.007(3) 0.004(3) -0.008(3)
C16 0.041(3) 0.036(3) 0.033(3) -0.002(2) 0.000(2) -0.004(2)
C17 0.031(2) 0.037(3) 0.035(3) 0.004(3) -0.010(2) -0.004(2)
C18 0.031(3) 0.038(3) 0.032(3) 0.001(2) 0.001(2) -0.004(2)
C19 0.024(3) 0.061(4) 0.047(3) 0.002(3) -0.002(2) -0.007(3)
C20 0.037(3) 0.075(5) 0.054(4) 0.006(3) 0.011(3) 0.010(3)
C21 0.051(4) 0.068(4) 0.044(3) -0.008(3) 0.013(3) 0.004(3)
C22 0.041(3) 0.059(4) 0.034(3) -0.002(3) -0.004(2) -0.004(3)
C23 0.028(2) 0.044(3) 0.027(2) -0.001(2) -0.005(2) -0.005(2)
C24 0.042(3) 0.052(4) 0.035(3) -0.003(3) -0.003(2) -0.004(3)
C25 0.038(3) 0.051(3) 0.037(3) -0.002(3) -0.006(2) -0.004(3)
C26 0.029(2) 0.037(3) 0.034(3) -0.001(2) -0.007(2) -0.002(2)
C27 0.028(2) 0.055(3) 0.033(3) 0.006(3) -0.003(2) -0.009(2)
C28 0.031(3) 0.052(3) 0.024(2) -0.001(2) 0.002(2) -0.003(2)
C29 0.024(2) 0.028(3) 0.028(2) -0.005(2) -0.003(2) 0.000(2)
C30 0.027(2) 0.048(3) 0.034(3) -0.003(3) 0.010(2) -0.004(2)
C31 0.042(3) 0.058(4) 0.019(2) -0.005(2) 0.004(2) -0.005(3)
C32 0.023(2) 0.037(3) 0.042(3) -0.017(3) 0.000(2) 0.005(2)
C33 0.049(3) 0.060(4) 0.051(4) 0.008(3) 0.020(3) 0.010(3)
N1B 0.088(6) 0.054(4) 0.072(4) -0.007(3) 0.045(4) 0.012(4)
C34B 0.045(4) 0.055(3) 0.052(4) -0.011(3) 0.014(3) 0.007(3)
C35B 0.148(10) 0.085(7) 0.077(6) -0.026(6) 0.057(7) -0.005(7)
C36B 0.171(11) 0.094(7) 0.131(9) 0.005(7) 0.064(8) 0.075(8)
O7B 0.031(8) 0.050(9) 0.042(6) -0.003(5) 0.004(5) 0.019(7)
N1A 0.069(19) 0.045(13) 0.053(10) 0.000(9) 0.024(12) 0.019(14)
C34A 0.035(7) 0.035(7) 0.043(6) -0.004(4) 0.009(4) 0.000(5)
C35A 0.09(4) 0.07(3) 0.056(10) -0.008(11) 0.026(14) 0.03(3)
C36A 0.11(4) 0.10(3) 0.065(12) 0.025(16) 0.047(18) 0.07(3)
O7A 0.035(2) 0.053(3) 0.049(3) -0.011(2) 0.011(2) 0.0035(18)

loop_
_atom_type_symbol
_atom_type_description
_atom_type_scat_dispersion_real
_atom_type_scat_dispersion_imag
_atom_type_scat_source
C C 0.0033 0.0016 'International Tables Vol C Tables 4.2.6.8 and 6.1.1.4'
H H 0.0000 0.0000 'International Tables Vol C Tables 4.2.6.8 and 6.1.1.4'
N N 0.0061 0.0033 'International Tables Vol C Tables 4.2.6.8 and 6.1.1.4'
O O 0.0106 0.0060 'International Tables Vol C Tables 4.2.6.8 and 6.1.1.4'
Ho Ho -0.2175 4.6783 'International Tables Vol C Tables 4.2.6.8 and 6.1.1.4'

loop_
_exptl_crystal_face_index_h
_exptl_crystal_face_index_k
_exptl_crystal_face_index_l
_exptl_crystal_face_perp_dist
-1 0 2 0.0406
0 -2 -1 0.0955
0 2 -1 0.1152
-3 -1 6 0.0762
0 2 1 0.1163
2 0 1 0.0457
-1 0 0 0.0131
1 -1 -2 0.0755
2 1 -5 0.0726

loop_
_geom_angle_atom_site_label_1
_geom_angle_atom_site_label_2
_geom_angle_atom_site_label_3
_geom_angle
_geom_angle_site_symmetry_1
_geom_angle_site_symmetry_3
_geom_angle_publ_flag
O4 Ho1 O6 77.69(13) 1_454 3 ?
O4 Ho1 O1 116.93(15) 1_454 . ?
O6 Ho1 O1 73.14(13) 3 . ?
O4 Ho1 O3 90.44(14) 1_454 3_666 ?
O6 Ho1 O3 133.31(13) 3 3_666 ?
O1 Ho1 O3 72.76(12) . 3_666 ?
O4 Ho1 O2 86.77(13) 1_454 3 ?
O6 Ho1 O2 77.16(12) 3 3 ?
O1 Ho1 O2 135.99(12) . 3 ?
O3 Ho1 O2 147.88(12) 3_666 3 ?
O4 Ho1 O7B 64.9(6) 1_454 . ?
O6 Ho1 O7B 134.9(4) 3 . ?
O1 Ho1 O7B 146.2(7) . . ?
O3 Ho1 O7B 73.5(7) 3_666 . ?
O2 Ho1 O7B 76.4(8) 3 . ?
O4 Ho1 O7A 77.75(16) 1_454 . ?
O6 Ho1 O7A 144.30(15) 3 . ?
O1 Ho1 O7A 141.91(16) . . ?
O3 Ho1 O7A 72.17(16) 3_666 . ?
O2 Ho1 O7A 75.97(16) 3 . ?
O4 Ho1 O5 152.18(14) 1_454 . ?
O6 Ho1 O5 124.87(14) 3 . ?
O1 Ho1 O5 87.52(15) . . ?
O3 Ho1 O5 84.22(15) 3_666 . ?
O2 Ho1 O5 83.54(14) 3 . ?
O7B Ho1 O5 87.4(6) . . ?
O7A Ho1 O5 74.62(16) . . ?
O4 Ho1 O6 147.25(12) 1_454 . ?
O6 Ho1 O6 73.57(14) 3 . ?
O1 Ho1 O6 68.99(12) . . ?
O3 Ho1 O6 120.81(13) 3_666 . ?
O2 Ho1 O6 71.93(12) 3 . ?
O7B Ho1 O6 129.6(8) . . ?
O7A Ho1 O6 118.73(16) . . ?
O5 Ho1 O6 51.33(12) . . ?
O4 Ho1 C34A 83.5(4) 1_454 . ?
O6 Ho1 C34A 157.1(3) 3 . ?
O1 Ho1 C34A 128.0(4) . . ?
O3 Ho1 C34A 59.1(5) 3_666 . ?
O2 Ho1 C34A 88.8(5) 3 . ?
O7B Ho1 C34A 22.2(3) . . ?
O5 Ho1 C34A 70.3(4) . . ?
O6 Ho1 C34A 119.5(4) . . ?
O4 Ho1 Ho1 115.45(9) 1_454 3 ?
O6 Ho1 Ho1 39.27(10) 3 3 ?
O1 Ho1 Ho1 65.98(9) . 3 ?
O3 Ho1 Ho1 137.82(9) 3_666 3 ?
O2 Ho1 Ho1 70.41(8) 3 3 ?
O7A Ho1 Ho1 142.59(14) . 3 ?
O5 Ho1 Ho1 85.61(9) . 3 ?
O6 Ho1 Ho1 34.30(8) . 3 ?
C1 O1 Ho1 141.8(3) . . ?
C1 O2 Ho1 132.2(3) . 3 ?
C32 O3 Ho1 119.8(3) . 3_666 ?
C32 O4 Ho1 137.9(3) . 1_656 ?
C33 O5 Ho1 97.6(4) . . ?
C33 O6 Ho1 165.2(4) . 3 ?
C33 O6 Ho1 88.1(4) . . ?
Ho1 O6 Ho1 106.42(14) 3 . ?
O2 C1 O1 126.6(4) . . ?
O2 C1 C2 117.5(4) . . ?
O1 C1 C2 115.9(4) . . ?
C7 C2 C3 119.1(4) . . ?
C7 C2 C1 118.8(4) . . ?
C3 C2 C1 121.9(4) . . ?
C4 C3 C2 120.4(5) . . ?
C3 C4 C5 120.2(5) . . ?
C6 C5 C4 119.0(4) . . ?
C6 C5 C8 118.1(5) . . ?
C4 C5 C8 122.8(5) . . ?
C7 C6 C5 120.3(5) . . ?
C2 C7 C6 120.9(5) . . ?
C9 C8 C5 174.0(6) . . ?
C8 C9 C10 178.8(6) . . ?
C11 C10 C23 120.8(4) . . ?
C11 C10 C9 119.8(5) . . ?
C23 C10 C9 119.4(5) . . ?
C10 C11 C12 121.8(4) . . ?
C10 C11 C16 120.1(4) . . ?
C12 C11 C16 118.1(5) . . ?
C13 C12 C11 121.3(5) . . ?
C12 C13 C14 120.4(6) . . ?
C15 C14 C13 120.3(6) . . ?
C14 C15 C16 121.7(5) . . ?
C15 C16 C17 123.1(5) . . ?
C15 C16 C11 118.3(5) . . ?
C17 C16 C11 118.6(4) . . ?
C18 C17 C16 121.3(4) . . ?
C18 C17 C24 119.2(5) . . ?
C16 C17 C24 119.5(5) . . ?
C17 C18 C23 119.9(4) . . ?
C17 C18 C19 121.7(5) . . ?
C23 C18 C19 118.4(5) . . ?
C20 C19 C18 120.9(5) . . ?
C19 C20 C21 120.3(5) . . ?
C22 C21 C20 119.9(5) . . ?
C21 C22 C23 121.8(5) . . ?
C22 C23 C18 118.6(5) . . ?
C22 C23 C10 122.1(4) . . ?
C18 C23 C10 119.3(4) . . ?
C25 C24 C17 178.0(6) . . ?
C24 C25 C26 177.4(6) . . ?
C27 C26 C31 118.7(4) . . ?
C27 C26 C25 119.4(5) . . ?
C31 C26 C25 121.9(5) . . ?
C28 C27 C26 120.4(5) . . ?
C27 C28 C29 121.1(4) . . ?
C30 C29 C28 118.2(4) . . ?
C30 C29 C32 121.5(4) . . ?
C28 C29 C32 120.2(4) . . ?
C31 C30 C29 121.2(4) . . ?
C30 C31 C26 120.2(4) . . ?
O3 C32 O4 123.3(5) . . ?
O3 C32 C29 118.4(5) . . ?
O4 C32 C29 118.1(5) . . ?
O5 C33 O6 123.0(6) . . ?
C34B N1B C35B 118.5(6) . . ?
C34B N1B C36B 119.3(6) . . ?
C35B N1B C36B 122.2(7) . . ?
O7A C34B N1B 124.2(6) . . ?
C34A O7B Ho1 110.7(10) . . ?
C36A N1A C34A 117.2(12) . . ?
C36A N1A C35A 122.2(7) . . ?
C34A N1A C35A 119.3(6) . . ?
O7B C34A N1A 108.5(12) . . ?
O7B C34A Ho1 47.0(8) . . ?
N1A C34A Ho1 150.9(13) . . ?
C34B O7A Ho1 132.3(5) . . ?

loop_
_geom_bond_atom_site_label_1
_geom_bond_atom_site_label_2
_geom_bond_distance
_geom_bond_site_symmetry_2
_geom_bond_publ_flag
Ho1 O4 2.262(4) 1_454 ?
Ho1 O6 2.317(4) 3 ?
Ho1 O1 2.323(3) . ?
Ho1 O3 2.325(3) 3_666 ?
Ho1 O2 2.333(3) 3 ?
Ho1 O7B 2.344(4) . ?
Ho1 O7A 2.344(4) . ?
Ho1 O5 2.413(4) . ?
Ho1 O6 2.602(4) . ?
Ho1 Ho1 3.9430(5) 3 ?
O1 C1 1.250(6) . ?
O2 C1 1.244(6) . ?
O3 C32 1.227(6) . ?
O4 C32 1.276(6) . ?
O5 C33 1.228(7) . ?
O6 C33 1.251(6) . ?
C1 C2 1.509(6) . ?
C2 C7 1.377(6) . ?
C2 C3 1.385(6) . ?
C3 C4 1.383(6) . ?
C4 C5 1.393(7) . ?
C5 C6 1.384(7) . ?
C5 C8 1.441(6) . ?
C6 C7 1.379(6) . ?
C8 C9 1.185(6) . ?
C9 C10 1.430(6) . ?
C10 C11 1.406(7) . ?
C10 C23 1.420(7) . ?
C11 C12 1.428(7) . ?
C11 C16 1.428(6) . ?
C12 C13 1.344(8) . ?
C13 C14 1.407(8) . ?
C14 C15 1.349(8) . ?
C15 C16 1.410(7) . ?
C16 C17 1.419(7) . ?
C17 C18 1.406(7) . ?
C17 C24 1.437(6) . ?
C18 C23 1.418(6) . ?
C18 C19 1.421(7) . ?
C19 C20 1.358(7) . ?
C20 C21 1.412(7) . ?
C21 C22 1.347(7) . ?
C22 C23 1.410(7) . ?
C24 C25 1.180(7) . ?
C25 C26 1.442(6) . ?
C26 C27 1.384(7) . ?
C26 C31 1.395(7) . ?
C27 C28 1.370(6) . ?
C28 C29 1.388(6) . ?
C29 C30 1.381(6) . ?
C29 C32 1.489(6) . ?
C30 C31 1.371(6) . ?
N1B C34B 1.384(4) . ?
N1B C35B 1.385(4) . ?
N1B C36B 1.385(4) . ?
C34B O7A 1.211(7) . ?
O7B C34A 1.211(7) . ?
N1A C36A 1.385(4) . ?
N1A C34A 1.385(4) . ?
N1A C35A 1.385(4) . ?

loop_
_exptl_oxdiff_crystal_face_indexfrac_h
_exptl_oxdiff_crystal_face_indexfrac_k
_exptl_oxdiff_crystal_face_indexfrac_l
_exptl_oxdiff_crystal_face_x
_exptl_oxdiff_crystal_face_y
_exptl_oxdiff_crystal_face_z
-0.9992 0.0003 2.0007 0.0206 0.0438 0.0570
-0.0005 -1.9999 -1.0006 0.0656 0.1006 -0.1475
-0.0000 1.9998 -0.9998 -0.0539 -0.1568 0.0932
-2.9976 -0.9990 6.0020 0.0918 0.1956 0.1109
0.0005 1.9999 1.0006 -0.0656 -0.1006 0.1475
1.9996 -0.0004 0.9997 -0.0704 0.0529 0.0215
-0.9997 0.0002 0.0003 0.0323 -0.0124 0.0028
0.9990 -1.0002 -2.0009 0.0092 0.0206 -0.1172
1.9982 0.9993 -5.0015 -0.0653 -0.1799 -0.0810
